data_8105233
loop_
_publ_author_name
'Xi-Shi, Tai'
'Xiao-Jing, Zhou'
'Li-Li, Liu'
'Shu-Hua, Cao'
'Li-Hua, Wang'

_publ_section_title
;
 The crystal structure of diaqua-bis(6-aminopicolinato-\k2
 N,O)magnesium(II), C12H14O6N4Mg
;
_journal_issue 3
_journal_name_full 'Zeitschrift f\"ur Kristallographie - New Crystal Structures'
_journal_page_first 605
_journal_page_last 606
_journal_paper_doi 10.1515/ncrs-2019-0845
_journal_volume 235
_journal_year 2020
_chemical_formula_moiety 'C12 H14 Mg N4 O6'
_chemical_formula_sum 'C12 H14 Mg N4 O6'
_chemical_formula_weight 334.58
_chemical_name_systematic bis(2-amino-6-pyridinecarboxylate-aqua)magnesium(II)
_space_group_crystal_system monoclinic
_space_group_IT_number 14
_space_group_name_Hall '-P 2ybc'
_space_group_name_H-M_alt 'P 1 21/c 1'
_atom_sites_solution_hydrogens mixed
_atom_sites_solution_primary dual
_cell_angle_alpha 90
_cell_angle_beta 113.912(13)
_cell_angle_gamma 90
_cell_formula_units_Z 2
_cell_length_a 8.2501(10)
_cell_length_b 12.7943(12)
_cell_length_c 7.1562(7)
_cell_measurement_reflns_used 1369
_cell_measurement_temperature 100.00(10)
_cell_measurement_theta_max 28.4670
_cell_measurement_theta_min 2.6850
_cell_volume 690.53(14)
_computing_cell_refinement 'CrysAlisPro 1.171.38.43f (Rigaku OD, 2015)'
_computing_data_collection 'CrysAlisPro 1.171.38.43f (Rigaku OD, 2015)'
_computing_data_reduction 'CrysAlisPro 1.171.38.43f (Rigaku OD, 2015)'
_computing_molecular_graphics 'Olex2 1.3-alpha (Dolomanov et al., 2009)'
_computing_publication_material 'Olex2 1.3-alpha (Dolomanov et al., 2009)'
_computing_structure_refinement 'SHELXL 2018/3 (Sheldrick, 2015)'
_computing_structure_solution 'SHELXT 2018/2 (Sheldrick, 2018)'
_diffrn_ambient_environment N~2~
_diffrn_ambient_temperature 100.00(10)
_diffrn_detector 'CCD plate'
_diffrn_detector_area_resol_mean 5.2684
_diffrn_detector_type AtlasS2
_diffrn_measured_fraction_theta_full 1.000
_diffrn_measured_fraction_theta_max 1.000
_diffrn_measurement_details
;
List of Runs (angles in degrees, time in seconds):

  # Type    Start    End  Width  t~exp~   \w     \q     \k     \f   Frames
--------------------------------------------------------------------------
  1  \w    -73.00  21.00   1.00    3.50    --  -11.59 -77.00 120.00   94
  2  \w    -63.00  30.00   1.00    3.50    --   11.74 -37.00 -60.00   93
;
_diffrn_measurement_device 'four-circle diffractometer'
_diffrn_measurement_device_type 'SuperNova, Dual, Cu at zero, AtlasS2'
_diffrn_measurement_method '\w scans'
_diffrn_orient_matrix_type 'CrysAlisPro convention (1999,Acta A55,543-557)'
_diffrn_orient_matrix_UB_11 -0.0169501000
_diffrn_orient_matrix_UB_12 -0.0530922000
_diffrn_orient_matrix_UB_13 0.0144134000
_diffrn_orient_matrix_UB_21 0.0823677000
_diffrn_orient_matrix_UB_22 -0.0144518000
_diffrn_orient_matrix_UB_23 -0.0017455000
_diffrn_orient_matrix_UB_31 0.0421287000
_diffrn_orient_matrix_UB_32 0.0068399000
_diffrn_orient_matrix_UB_33 0.1074487000
_diffrn_radiation_monochromator mirror
_diffrn_radiation_probe x-ray
_diffrn_radiation_type 'Mo K\a'
_diffrn_radiation_wavelength 0.71073
_diffrn_reflns_av_R_equivalents 0.0295
_diffrn_reflns_av_unetI/netI 0.0448
_diffrn_reflns_Laue_measured_fraction_full 1.000
_diffrn_reflns_Laue_measured_fraction_max 1.000
_diffrn_reflns_limit_h_max 6
_diffrn_reflns_limit_h_min -9
_diffrn_reflns_limit_k_max 12
_diffrn_reflns_limit_k_min -15
_diffrn_reflns_limit_l_max 8
_diffrn_reflns_limit_l_min -8
_diffrn_reflns_number 2898
_diffrn_reflns_point_group_measured_fraction_full 1.000
_diffrn_reflns_point_group_measured_fraction_max 1.000
_diffrn_reflns_theta_full 24.997
_diffrn_reflns_theta_max 24.997
_diffrn_reflns_theta_min 2.701
_diffrn_source 'micro-focus sealed X-ray tube'
_diffrn_source_type 'SuperNova (Mo) X-ray Source'
_exptl_absorpt_coefficient_mu 0.169
_exptl_absorpt_correction_T_max 1.00000
_exptl_absorpt_correction_T_min 0.84685
_exptl_absorpt_correction_type multi-scan
_exptl_absorpt_process_details
;
CrysAlisPro 1.171.38.43f (Rigaku Oxford Diffraction, 2015)
Empirical absorption correction using spherical harmonics,
 implemented in SCALE3 ABSPACK scaling algorithm.
;
_exptl_crystal_colour colourless
_exptl_crystal_colour_primary colourless
_exptl_crystal_density_diffrn 1.609
_exptl_crystal_description block
_exptl_crystal_F_000 348
_exptl_crystal_size_max 0.12
_exptl_crystal_size_mid 0.11
_exptl_crystal_size_min 0.1
_refine_diff_density_max 0.222
_refine_diff_density_min -0.296
_refine_diff_density_rms 0.060
_refine_ls_extinction_coef .
_refine_ls_extinction_method none
_refine_ls_goodness_of_fit_ref 1.060
_refine_ls_hydrogen_treatment mixed
_refine_ls_matrix_type full
_refine_ls_number_parameters 117
_refine_ls_number_reflns 1217
_refine_ls_number_restraints 1
_refine_ls_restrained_S_all 1.060
_refine_ls_R_factor_all 0.0472
_refine_ls_R_factor_gt 0.0386
_refine_ls_shift/su_max 0.000
_refine_ls_shift/su_mean 0.000
_refine_ls_structure_factor_coef Fsqd
_refine_ls_weighting_details 'w=1/[\s^2^(Fo^2^)+(0.0369P)^2^+0.3248P] where P=(Fo^2^+2Fc^2^)/3'
_refine_ls_weighting_scheme calc
_refine_ls_wR_factor_gt 0.0866
_refine_ls_wR_factor_ref 0.0921
_reflns_Friedel_coverage 0.000
_reflns_Friedel_fraction_full .
_reflns_Friedel_fraction_max .
_reflns_number_gt 1047
_reflns_number_total 1217
_reflns_threshold_expression 'I > 2\s(I)'
_cod_data_source_file suppl_ncrs-2019-0845_suppl.cif
_cod_data_source_block wf1
_cod_database_code 8105233
_shelx_space_group_comment
;
The symmetry employed for this shelxl refinement is uniquely defined
by the following loop, which should always be used as a source of
symmetry information in preference to the above space-group names.
They are only intended as comments.
;
_reflns_odcompleteness_completeness 99.93
_reflns_odcompleteness_iscentric 1
_reflns_odcompleteness_theta 26.32
_olex2_refinement_description
;
1. Fixed Uiso
 At 1.2 times of:
  All C(H) groups
 At 1.5 times of:
  All O(H,H) groups
2. Restrained distances
 Mg1-H3A \\sim Mg1-H3B
 with sigma of 0.02
3.a Free rotating group:
 O3(H3A,H3B)
3.b Aromatic/amide H refined with riding coordinates:
 C2(H2), C3(H3), C4(H4)
;

loop_
_space_group_symop_operation_xyz
'x, y, z'
'-x, y+1/2, -z+1/2'
'-x, -y, -z'
'x, -y-1/2, z-1/2'

loop_
_atom_site_label
_atom_site_type_symbol
_atom_site_fract_x
_atom_site_fract_y
_atom_site_fract_z
_atom_site_U_iso_or_equiv
_atom_site_adp_type
_atom_site_occupancy
_atom_site_site_symmetry_order
_atom_site_calc_flag
_atom_site_refinement_flags_posn
_atom_site_refinement_flags_adp
_atom_site_refinement_flags_occupancy
_atom_site_disorder_assembly
_atom_site_disorder_group
Mg1 Mg 0.500000 0.500000 1.000000 0.0105(3) Uani 1 2 d DS . P . .
O2 O 0.63974(18) 0.54980(11) 0.83612(19) 0.0130(4) Uani 1 1 d . . . . .
O3 O 0.4348(2) 0.36247(11) 0.8319(2) 0.0152(4) Uani 1 1 d G . . . .
H3A H 0.426463 0.353392 0.710659 0.023 Uiso 1 1 d DG U . . .
H3B H 0.420085 0.301875 0.871224 0.023 Uiso 1 1 d DG U . . .
O1 O 0.62981(18) 0.65029(11) 0.5761(2) 0.0136(4) Uani 1 1 d . . . . .
N2 N 0.2959(2) 0.58226(12) 0.7488(2) 0.0103(4) Uani 1 1 d . . . . .
N1 N 0.0610(3) 0.57137(15) 0.8476(3) 0.0161(4) Uani 1 1 d . . . . .
C1 C 0.3580(3) 0.61420(15) 0.6080(3) 0.0111(5) Uani 1 1 d . . . . .
C5 C 0.1220(3) 0.59575(15) 0.7035(3) 0.0111(5) Uani 1 1 d . . . . .
C6 C 0.5572(3) 0.60314(15) 0.6761(3) 0.0111(5) Uani 1 1 d . . . . .
C2 C 0.2517(3) 0.65487(15) 0.4205(3) 0.0126(5) Uani 1 1 d . . . . .
H2 H 0.299247 0.676323 0.329116 0.015 Uiso 1 1 calc R U . . .
C3 C 0.0696(3) 0.66307(16) 0.3710(3) 0.0145(5) Uani 1 1 d . . . . .
H3 H -0.006826 0.687302 0.243006 0.017 Uiso 1 1 calc R U . . .
C4 C 0.0051(3) 0.63517(16) 0.5125(3) 0.0141(5) Uani 1 1 d . . . . .
H4 H -0.115068 0.642175 0.482756 0.017 Uiso 1 1 calc R U . . .
H1A H 0.130(3) 0.541(2) 0.955(4) 0.025(7) Uiso 1 1 d . . . . .
H1B H -0.051(4) 0.577(2) 0.820(4) 0.038(8) Uiso 1 1 d . . . . .

loop_
_atom_site_aniso_label
_atom_site_aniso_U_11
_atom_site_aniso_U_22
_atom_site_aniso_U_33
_atom_site_aniso_U_23
_atom_site_aniso_U_13
_atom_site_aniso_U_12
Mg1 0.0092(5) 0.0141(5) 0.0081(5) 0.0012(4) 0.0034(4) 0.0002(4)
O2 0.0098(8) 0.0181(8) 0.0105(7) 0.0043(6) 0.0036(6) 0.0035(6)
O3 0.0227(9) 0.0142(8) 0.0095(7) 0.0005(6) 0.0073(7) -0.0004(6)
O1 0.0122(8) 0.0179(8) 0.0130(7) 0.0011(6) 0.0075(6) -0.0013(6)
N2 0.0107(9) 0.0112(9) 0.0104(8) -0.0012(7) 0.0059(7) -0.0005(7)
N1 0.0109(10) 0.0236(11) 0.0147(10) 0.0046(9) 0.0061(8) 0.0030(9)
C1 0.0122(11) 0.0105(10) 0.0111(10) -0.0017(8) 0.0051(9) 0.0001(8)
C5 0.0101(11) 0.0102(10) 0.0138(10) -0.0028(9) 0.0057(9) -0.0016(8)
C6 0.0140(11) 0.0102(10) 0.0094(10) -0.0042(9) 0.0051(9) -0.0019(8)
C2 0.0149(11) 0.0133(11) 0.0114(10) 0.0015(9) 0.0072(9) -0.0013(9)
C3 0.0134(11) 0.0160(11) 0.0103(10) 0.0017(9) 0.0007(9) 0.0023(9)
C4 0.0093(11) 0.0149(11) 0.0153(11) -0.0009(9) 0.0022(9) 0.0003(8)

loop_
_atom_type_symbol
_atom_type_description
_atom_type_scat_dispersion_real
_atom_type_scat_dispersion_imag
_atom_type_scat_source
C C 0.0033 0.0016 'International Tables Vol C Tables 4.2.6.8 and 6.1.1.4'
H H 0.0000 0.0000 'International Tables Vol C Tables 4.2.6.8 and 6.1.1.4'
Mg Mg 0.0486 0.0363 'International Tables Vol C Tables 4.2.6.8 and 6.1.1.4'
N N 0.0061 0.0033 'International Tables Vol C Tables 4.2.6.8 and 6.1.1.4'
O O 0.0106 0.0060 'International Tables Vol C Tables 4.2.6.8 and 6.1.1.4'

loop_
_geom_angle_atom_site_label_1
_geom_angle_atom_site_label_2
_geom_angle_atom_site_label_3
_geom_angle
_geom_angle_site_symmetry_1
_geom_angle_site_symmetry_3
O2 Mg1 O2 180.00(5) . 3_667
O2 Mg1 O3 90.32(6) 3_667 3_667
O2 Mg1 O3 89.68(6) . 3_667
O2 Mg1 O3 89.68(6) 3_667 .
O2 Mg1 O3 90.32(6) . .
O2 Mg1 N2 78.65(6) . .
O2 Mg1 N2 101.35(6) 3_667 .
O2 Mg1 N2 78.65(6) 3_667 3_667
O2 Mg1 N2 101.35(6) . 3_667
O2 Mg1 C6 156.91(6) . 3_667
O2 Mg1 C6 23.09(6) . .
O2 Mg1 C6 156.91(6) 3_667 .
O2 Mg1 C6 23.09(6) 3_667 3_667
O3 Mg1 O3 180.0 . 3_667
O3 Mg1 N2 90.04(6) 3_667 .
O3 Mg1 N2 90.04(6) . 3_667
O3 Mg1 N2 89.96(6) 3_667 3_667
O3 Mg1 N2 89.95(6) . .
O3 Mg1 C6 89.40(6) 3_667 .
O3 Mg1 C6 89.40(5) . 3_667
O3 Mg1 C6 90.60(5) . .
O3 Mg1 C6 90.60(5) 3_667 3_667
N2 Mg1 N2 180.0 . 3_667
N2 Mg1 C6 124.43(6) . 3_667
N2 Mg1 C6 55.57(6) . .
N2 Mg1 C6 124.43(6) 3_667 .
N2 Mg1 C6 55.57(6) 3_667 3_667
C6 Mg1 C6 180.0 3_667 .
C6 O2 Mg1 117.57(13) . .
Mg1 O3 H3A 127.0 . .
Mg1 O3 H3B 128.3 . .
H3A O3 H3B 104.5 . .
C1 N2 Mg1 111.00(13) . .
C5 N2 Mg1 130.81(13) . .
C5 N2 C1 117.77(17) . .
C5 N1 H1A 118.8(17) . .
C5 N1 H1B 120.0(17) . .
H1A N1 H1B 120(2) . .
N2 C1 C6 114.62(17) . .
N2 C1 C2 123.51(19) . .
C2 C1 C6 121.85(18) . .
N2 C5 N1 118.37(18) . .
N2 C5 C4 121.52(18) . .
N1 C5 C4 120.10(19) . .
O2 C6 Mg1 39.35(9) . .
O2 C6 C1 117.05(17) . .
O1 C6 Mg1 162.32(14) . .
O1 C6 O2 124.49(19) . .
O1 C6 C1 118.40(17) . .
C1 C6 Mg1 77.94(11) . .
C1 C2 H2 121.0 . .
C1 C2 C3 118.04(19) . .
C3 C2 H2 121.0 . .
C2 C3 H3 120.2 . .
C4 C3 C2 119.50(18) . .
C4 C3 H3 120.2 . .
C5 C4 H4 120.2 . .
C3 C4 C5 119.50(19) . .
C3 C4 H4 120.2 . .

loop_
_geom_bond_atom_site_label_1
_geom_bond_atom_site_label_2
_geom_bond_distance
_geom_bond_site_symmetry_2
Mg1 O2 2.0510(14) .
Mg1 O2 2.0510(14) 3_667
Mg1 O3 2.0757(14) 3_667
Mg1 O3 2.0756(13) .
Mg1 N2 2.1729(16) .
Mg1 N2 2.1729(16) 3_667
Mg1 C6 2.868(2) .
Mg1 C6 2.868(2) 3_667
O2 C6 1.268(2) .
O3 H3A 0.8500 .
O3 H3B 0.8501 .
O1 C6 1.258(2) .
N2 C1 1.365(3) .
N2 C5 1.347(3) .
N1 C5 1.355(3) .
N1 H1A 0.84(3) .
N1 H1B 0.87(3) .
C1 C6 1.519(3) .
C1 C2 1.374(3) .
C5 C4 1.409(3) .
C2 H2 0.9300 .
C2 C3 1.401(3) .
C3 H3 0.9300 .
C3 C4 1.369(3) .
C4 H4 0.9300 .

loop_
_geom_torsion_atom_site_label_1
_geom_torsion_atom_site_label_2
_geom_torsion_atom_site_label_3
_geom_torsion_atom_site_label_4
_geom_torsion
_geom_torsion_site_symmetry_1
_geom_torsion_site_symmetry_2
_geom_torsion_site_symmetry_3
_geom_torsion_site_symmetry_4
Mg1 O2 C6 O1 170.16(14) . . . .
Mg1 O2 C6 C1 -6.9(2) . . . .
Mg1 N2 C1 C6 -10.5(2) . . . .
Mg1 N2 C1 C2 170.53(16) . . . .
Mg1 N2 C5 N1 12.8(3) . . . .
Mg1 N2 C5 C4 -167.88(14) . . . .
N2 C1 C6 Mg1 7.57(14) . . . .
N2 C1 C6 O2 12.1(3) . . . .
N2 C1 C6 O1 -165.21(17) . . . .
N2 C1 C2 C3 -0.5(3) . . . .
N2 C5 C4 C3 -1.7(3) . . . .
N1 C5 C4 C3 177.62(19) . . . .
C1 N2 C5 N1 -175.34(18) . . . .
C1 N2 C5 C4 4.0(3) . . . .
C1 C2 C3 C4 2.9(3) . . . .
C5 N2 C1 C6 176.06(16) . . . .
C5 N2 C1 C2 -2.9(3) . . . .
C6 C1 C2 C3 -179.44(17) . . . .
C2 C1 C6 Mg1 -173.43(19) . . . .
C2 C1 C6 O2 -168.96(18) . . . .
C2 C1 C6 O1 13.8(3) . . . .
C2 C3 C4 C5 -1.8(3) . . . .
